data_7132470
loop_
_publ_author_name
'Balaraju, Muntha'
'Kommu, Nagarjuna'
'Vangara, Srinivas'
'Sahoo, Aswini K.'
'Thaltiri, Vikranth'
'Sahoo, Akhila K.'

_publ_section_title
;
 Synthetic manifestation of trinitro-pyrazolo-2<i>H</i>-1,2,3-triazoles
 (TNPT) as insensitive energetic materials.
;
_journal_issue 7
_journal_name_full 'Chemical communications (Cambridge, England)'
_journal_page_first 827
_journal_page_last 830
_journal_paper_doi 10.1039/d3cc05116a
_journal_volume 60
_journal_year 2024
_chemical_formula_moiety 'C5 H3 N8 Na O7'
_chemical_formula_sum 'C5 H3 N8 Na O7'
_chemical_formula_weight 310.119
_space_group_crystal_system monoclinic
_space_group_IT_number 15
_space_group_name_Hall '-C 2yc'
_space_group_name_H-M_alt 'C 1 2/c 1'
_symmetry_Int_Tables_number 15
_audit_creation_date 2023-06-14
_audit_creation_method
;
Olex2 1.5-dev
(compiled 2023.03.24 svn.rc9df729e for OlexSys, GUI svn.r6758)
;
_audit_update_record
;
2023-11-13 deposited with the CCDC.	2023-12-12 downloaded from the CCDC.
;
_cell_angle_alpha 90
_cell_angle_beta 96.498(4)
_cell_angle_gamma 90
_cell_formula_units_Z 8
_cell_length_a 11.4210(11)
_cell_length_b 9.3158(10)
_cell_length_c 21.599(2)
_cell_measurement_reflns_used 9951
_cell_measurement_temperature 108(2)
_cell_measurement_theta_max 28.23
_cell_measurement_theta_min 2.83
_cell_volume 2283.3(4)
_computing_cell_refinement 'Bruker SMART'
_computing_data_collection 'Bruker APEX3'
_computing_data_reduction 'Bruker SAINT'
_computing_molecular_graphics 'Olex2 1.5-dev (Dolomanov et al., 2009)'
_computing_publication_material 'Olex2 1.5-dev (Dolomanov et al., 2009)'
_computing_structure_refinement 'olex2.refine 1.5-dev (Bourhis et al., 2015)'
_computing_structure_solution 'SHELXT 2014/5 (Sheldrick, 2014)'
_diffrn_ambient_temperature 108.00
_diffrn_measured_fraction_theta_full 0.9956
_diffrn_measured_fraction_theta_max 0.9968
_diffrn_measurement_device_type 'Bruker D8 VENTURE Photon III detector'
_diffrn_measurement_method '\f and \w scans'
_diffrn_radiation_type 'Mo K\a'
_diffrn_radiation_wavelength 0.71073
_diffrn_reflns_av_R_equivalents 0.0397
_diffrn_reflns_av_unetI/netI 0.0240
_diffrn_reflns_Laue_measured_fraction_full 0.9956
_diffrn_reflns_Laue_measured_fraction_max 0.9968
_diffrn_reflns_limit_h_max 14
_diffrn_reflns_limit_h_min -15
_diffrn_reflns_limit_k_max 12
_diffrn_reflns_limit_k_min -12
_diffrn_reflns_limit_l_max 28
_diffrn_reflns_limit_l_min -27
_diffrn_reflns_number 26458
_diffrn_reflns_point_group_measured_fraction_full 0.9956
_diffrn_reflns_point_group_measured_fraction_max 0.9968
_diffrn_reflns_theta_full 25.2417
_diffrn_reflns_theta_max 28.28
_diffrn_reflns_theta_min 2.83
_exptl_absorpt_coefficient_mu 0.196
_exptl_absorpt_correction_T_max 0.7457
_exptl_absorpt_correction_T_min 0.6932
_exptl_absorpt_correction_type multi-scan
_exptl_absorpt_process_details
;
SADABS 2016/2: Krause, L., Herbst-Irmer, R., Sheldrick G.M. & Stalke D.,
 J. Appl. Cryst. 48 (2015) 3-10 
_exptl_special_details 
;
_exptl_crystal_colour Yellow
_exptl_crystal_density_diffrn 1.804
_exptl_crystal_description PLATE
_exptl_crystal_F_000 1249.498
_exptl_crystal_size_max 0.155
_exptl_crystal_size_mid 0.119
_exptl_crystal_size_min 0.059
_refine_diff_density_max 0.3491
_refine_diff_density_min -0.2611
_refine_diff_density_rms 0.0488
_refine_ls_d_res_high 0.7501
_refine_ls_d_res_low 7.2003
_refine_ls_goodness_of_fit_ref 1.0597
_refine_ls_hydrogen_treatment mixed
_refine_ls_matrix_type full
_refine_ls_number_constraints 2
_refine_ls_number_parameters 198
_refine_ls_number_reflns 2829
_refine_ls_number_restraints 0
_refine_ls_restrained_S_all 1.0597
_refine_ls_R_factor_all 0.0327
_refine_ls_R_factor_gt 0.0290
_refine_ls_shift/su_max 0.0009
_refine_ls_shift/su_mean 0.0001
_refine_ls_structure_factor_coef Fsqd
_refine_ls_weighting_details 'w=1/[\s^2^(Fo^2^)+(0.0366P)^2^+1.8518P] where P=(Fo^2^+2Fc^2^)/3'
_refine_ls_weighting_scheme calc
_refine_ls_wR_factor_gt 0.0753
_refine_ls_wR_factor_ref 0.0789
_reflns_Friedel_coverage 0.0
_reflns_limit_h_max 15
_reflns_limit_h_min -15
_reflns_limit_k_max 12
_reflns_limit_k_min 0
_reflns_limit_l_max 28
_reflns_limit_l_min 0
_reflns_number_gt 2553
_reflns_number_total 2829
_reflns_threshold_expression I>=2u(I)
_cod_data_source_file d3cc05116a3.cif
_cod_data_source_block 6
_cod_depositor_comments 'Adding full bibliography for 7132470--7132475.cif.'
_cod_database_code 7132470
_olex2_refinement_description
;
1. Fixed Uiso
 At 1.2 times of:
  All C(H) groups
2.a Aromatic/amide H refined with riding coordinates:
 C5(H5)
;
_olex2_submission_special_instructions 'No special instructions were received'

loop_
_space_group_symop_id
_space_group_symop_operation_xyz
1 x,y,z
2 -x,y,-z+1/2
3 -x,-y,-z
4 x,-y,z-1/2
5 x+1/2,y+1/2,z
6 -x+1/2,y+1/2,-z+1/2
7 -x+1/2,-y+1/2,-z
8 x+1/2,-y+1/2,z-1/2

loop_
_atom_site_label
_atom_site_type_symbol
_atom_site_fract_x
_atom_site_fract_y
_atom_site_fract_z
_atom_site_U_iso_or_equiv
_atom_site_adp_type
_atom_site_occupancy
_atom_site_refinement_flags_posn
Na2 Na 0.67686(4) 1.10525(5) 0.53419(2) 0.01839(12) Uani 1.000000 .
O1 O 0.64741(7) 1.25542(9) 0.44513(4) 0.01927(17) Uani 1.000000 .
O3 O 0.85095(7) 0.97336(9) 0.49207(4) 0.02374(18) Uani 1.000000 .
O4 O 0.90446(7) 0.84004(10) 0.41728(4) 0.02329(19) Uani 1.000000 .
O7 O 0.35717(7) 0.66654(10) 0.37775(5) 0.0285(2) Uani 1.000000 .
O5 O 0.86404(8) 0.74495(10) 0.18979(4) 0.0288(2) Uani 1.000000 .
O2 O 0.48598(9) 0.57102(12) 0.32322(5) 0.0356(2) Uani 1.000000 .
O6 O 0.90066(9) 0.51620(11) 0.19037(4) 0.0324(2) Uani 1.000000 .
N3 N 0.73125(8) 0.66088(10) 0.34790(4) 0.01632(19) Uani 1.000000 .
N7 N 0.82994(8) 0.88830(10) 0.44870(4) 0.01788(19) Uani 1.000000 .
N2 N 0.62495(8) 0.89399(10) 0.46437(4) 0.01821(19) Uani 1.000000 .
N5 N 0.75517(8) 0.71585(11) 0.29414(4) 0.0191(2) Uani 1.000000 .
N6 N 0.45847(9) 0.65183(11) 0.36376(5) 0.0220(2) Uani 1.000000 .
N8 N 0.86248(8) 0.62513(11) 0.21283(4) 0.0206(2) Uani 1.000000 .
N1 N 0.52376(8) 0.82941(10) 0.44119(4) 0.01893(19) Uani 1.000000 .
N4 N 0.77197(9) 0.52762(10) 0.36110(5) 0.0220(2) Uani 1.000000 .
C1 C 0.54976(9) 0.73728(12) 0.39697(5) 0.0177(2) Uani 1.000000 .
C4 C 0.81423(9) 0.60944(12) 0.27127(5) 0.0183(2) Uani 1.000000 .
C2 C 0.66900(9) 0.73938(12) 0.38926(5) 0.0163(2) Uani 1.000000 .
C3 C 0.71074(9) 0.84048(12) 0.43335(5) 0.0165(2) Uani 1.000000 .
C5 C 0.82446(11) 0.49294(13) 0.31117(6) 0.0247(2) Uani 1.000000 .
H1a H 0.5862(17) 1.303(2) 0.4475(9) 0.040(5) Uiso 1.000000 .
H1b H 0.6391(19) 1.230(2) 0.4065(11) 0.059(6) Uiso 1.000000 .
H5 H 0.86207(11) 0.40435(13) 0.30423(6) 0.0296(3) Uiso 1.000000 R

loop_
_atom_site_aniso_label
_atom_site_aniso_U_11
_atom_site_aniso_U_22
_atom_site_aniso_U_33
_atom_site_aniso_U_12
_atom_site_aniso_U_13
_atom_site_aniso_U_23
Na2 0.0167(2) 0.0204(2) 0.0187(2) 0.00075(16) 0.00493(16) 0.00100(16)
O1 0.0176(4) 0.0248(4) 0.0158(4) 0.0025(3) 0.0033(3) -0.0013(3)
O3 0.0227(4) 0.0255(4) 0.0231(4) -0.0021(3) 0.0029(3) -0.0051(3)
O4 0.0170(4) 0.0299(4) 0.0240(4) 0.0030(3) 0.0069(3) -0.0022(3)
O7 0.0159(4) 0.0317(5) 0.0382(5) -0.0006(3) 0.0048(3) 0.0037(4)
O5 0.0341(5) 0.0334(5) 0.0201(4) -0.0001(4) 0.0093(4) 0.0053(4)
O2 0.0306(5) 0.0452(6) 0.0321(5) -0.0094(4) 0.0078(4) -0.0161(4)
O6 0.0390(5) 0.0355(5) 0.0253(5) 0.0048(4) 0.0148(4) -0.0067(4)
N3 0.0176(4) 0.0179(4) 0.0142(4) 0.0016(3) 0.0053(3) 0.0018(3)
N7 0.0171(4) 0.0195(4) 0.0175(4) 0.0020(3) 0.0036(3) 0.0020(3)
N2 0.0171(4) 0.0204(4) 0.0178(4) 0.0022(3) 0.0050(3) 0.0016(3)
N5 0.0192(4) 0.0245(5) 0.0144(4) 0.0013(4) 0.0052(3) 0.0027(4)
N6 0.0185(4) 0.0256(5) 0.0221(5) -0.0010(4) 0.0031(4) 0.0025(4)
N8 0.0168(4) 0.0305(5) 0.0148(4) -0.0002(4) 0.0033(3) -0.0014(4)
N1 0.0173(4) 0.0213(5) 0.0189(4) 0.0017(3) 0.0052(3) 0.0024(4)
N4 0.0286(5) 0.0174(5) 0.0215(5) 0.0033(4) 0.0091(4) 0.0018(4)
C1 0.0165(5) 0.0205(5) 0.0166(5) 0.0011(4) 0.0042(4) 0.0024(4)
C4 0.0172(5) 0.0237(5) 0.0144(5) 0.0002(4) 0.0041(4) -0.0007(4)
C2 0.0163(5) 0.0187(5) 0.0147(5) 0.0016(4) 0.0046(4) 0.0024(4)
C3 0.0163(5) 0.0187(5) 0.0152(5) 0.0019(4) 0.0042(4) 0.0025(4)
C5 0.0327(6) 0.0213(5) 0.0220(6) 0.0048(5) 0.0114(5) -0.0003(4)

loop_
_atom_type_symbol
_atom_type_scat_dispersion_real
_atom_type_scat_dispersion_imag
_atom_type_scat_Cromer_Mann_a1
_atom_type_scat_Cromer_Mann_a2
_atom_type_scat_Cromer_Mann_a3
_atom_type_scat_Cromer_Mann_a4
_atom_type_scat_Cromer_Mann_b1
_atom_type_scat_Cromer_Mann_b2
_atom_type_scat_Cromer_Mann_b3
_atom_type_scat_Cromer_Mann_b4
_atom_type_scat_Cromer_Mann_c
_atom_type_scat_source
_atom_type_scat_dispersion_source
C 0.00313 0.00162 2.31000 1.02000 1.58860 0.86500 20.84390 10.20750 0.56870 51.65120 0.21560 'International Tables Volume C Table 6.1.1.4 (pp. 500-502)' brennan
H 0.00000 0.00000 0.49300 0.32291 0.14019 0.04081 10.51090 26.12570 3.14236 57.79970 0.00304 'International Tables Volume C Table 6.1.1.4 (pp. 500-502)' brennan
N 0.00612 0.00332 12.21260 3.13220 2.01250 1.16630 0.00570 9.89330 28.99750 0.58260 -11.52900 'International Tables Volume C Table 6.1.1.4 (pp. 500-502)' brennan
Na 0.03705 0.02512 4.76260 3.17360 1.26740 1.11280 3.28500 8.84220 0.31360 129.42400 0.67600 'International Tables Volume C Table 6.1.1.4 (pp. 500-502)' brennan
O 0.01085 0.00610 3.04850 2.28680 1.54630 0.86700 13.27710 5.70110 0.32390 32.90890 0.25080 'International Tables Volume C Table 6.1.1.4 (pp. 500-502)' brennan

loop_
_geom_angle_atom_site_label_1
_geom_angle_atom_site_label_2
_geom_angle_atom_site_label_3
_geom_angle
_geom_angle_site_symmetry_1
_geom_angle_site_symmetry_3
_geom_angle_publ_flag
O3 Na2 O1 92.23(3) . . y
O3 Na2 O1 70.19(3) . 7_676 y
O7 Na2 O1 94.71(3) 3_676 . y
O7 Na2 O1 69.65(3) 3_676 7_676 y
O7 Na2 O3 137.88(3) 3_676 . y
N2 Na2 O1 132.43(3) . 7_676 y
N2 Na2 O1 88.45(3) . . y
N2 Na2 O3 63.59(3) . . y
N2 Na2 O7 157.90(3) . 3_676 y
N1 Na2 O1 127.02(4) 3_676 7_676 y
N1 Na2 O1 88.83(3) 3_676 . y
N1 Na2 O3 162.70(4) 3_676 . y
N1 Na2 O7 59.09(3) 3_676 3_676 y
N1 Na2 N2 99.20(3) 3_676 . y
N4 Na2 O1 171.44(4) 7_666 . y
N4 Na2 O1 89.69(3) 7_666 7_676 y
N4 Na2 O3 88.49(3) 7_666 . y
N4 Na2 O7 79.14(3) 7_666 3_676 y
N4 Na2 N2 99.49(3) 7_666 . y
N4 Na2 N1 93.02(3) 7_666 3_676 y
H1a O1 Na2 107.8(13) . . ?
H1a O1 Na2 113.2(13) . 7_676 ?
H1b O1 Na2 127.5(14) . . ?
H1b O1 Na2 109.3(14) . 7_676 ?
H1b O1 H1a 101.8(19) . . ?
N7 O3 Na2 118.83(7) . . ?
N6 O7 Na2 116.04(7) . 3_676 ?
N4 N3 N5 116.21(9) . . ?
C2 N3 N5 121.61(9) . . ?
C2 N3 N4 122.17(9) . . ?
O4 N7 O3 124.57(10) . . ?
C3 N7 O3 118.31(9) . . ?
C3 N7 O4 117.12(9) . . ?
N1 N2 Na2 135.04(7) . . ?
C3 N2 Na2 117.04(7) . . ?
C3 N2 N1 106.98(9) . . ?
C4 N5 N3 101.63(9) . . ?
O2 N6 O7 124.54(11) . . ?
C1 N6 O7 117.57(10) . . ?
C1 N6 O2 117.89(10) . . ?
O6 N8 O5 124.91(10) . . ?
C4 N8 O5 118.27(10) . . ?
C4 N8 O6 116.81(10) . . ?
N2 N1 Na2 125.69(7) . 3_676 ?
C1 N1 Na2 126.33(7) . 3_676 ?
C1 N1 N2 107.48(9) . . ?
N3 N4 Na2 131.72(7) . 7_666 ?
C5 N4 Na2 120.94(8) . 7_666 ?
C5 N4 N3 103.24(9) . . ?
N1 C1 N6 120.19(10) . . ?
C2 C1 N6 127.80(10) . . ?
C2 C1 N1 112.01(10) . . ?
N8 C4 N5 120.79(10) . . ?
C5 C4 N5 111.43(10) . . ?
C5 C4 N8 127.74(10) . . ?
C1 C2 N3 129.82(10) . . ?
C3 C2 N3 129.07(10) . . ?
C3 C2 C1 101.11(9) . . ?
N2 C3 N7 119.72(10) . . ?
C2 C3 N7 127.85(10) . . ?
C2 C3 N2 112.42(10) . . ?
C4 C5 N4 107.48(10) . . ?
H5 C5 N4 126.26(7) . . ?
H5 C5 C4 126.26(7) . . ?

loop_
_geom_bond_atom_site_label_1
_geom_bond_atom_site_label_2
_geom_bond_distance
_geom_bond_site_symmetry_2
_geom_bond_publ_flag
Na2 O1 2.3714(9) . y
Na2 O1 2.3894(9) 7_676 y
Na2 O3 2.5884(10) . y
Na2 O7 2.9078(11) 3_676 y
Na2 N2 2.5093(11) . y
Na2 N1 2.4858(10) 3_676 y
Na2 N4 2.5864(11) 7_666 y
O1 H1a 0.83(2) . ?
O1 H1b 0.86(2) . ?
O3 N7 1.2298(12) . ?
O4 N7 1.2320(12) . ?
O7 N6 1.2360(13) . ?
O5 N8 1.2230(14) . ?
O2 N6 1.2225(14) . ?
O6 N8 1.2260(14) . ?
N3 N5 1.3256(12) . ?
N3 N4 1.3449(13) . ?
N3 C2 1.4077(13) . ?
N7 C3 1.4350(14) . ?
N2 N1 1.3482(14) . ?
N2 C3 1.3439(14) . ?
N5 C4 1.3257(14) . ?
N6 C1 1.4373(15) . ?
N8 C4 1.4407(14) . ?
N1 C1 1.3420(14) . ?
N4 C5 1.3316(15) . ?
C1 C2 1.3908(14) . ?
C4 C5 1.3825(16) . ?
C2 C3 1.3852(15) . ?
C5 H5 0.9500 . ?
